data_2216581
loop_
_publ_author_name
'Li, Xiao-Feng'
'An, Yan'
'Yin, Yan-Sheng'

_publ_contact_author_address
;
Institute of Marine Materials and Engineering
Shanghai Maritime University
Shanghai 200135
People's Republic of China
;
_publ_contact_author_email lxf_shmtu@yahoo.com.cn
_publ_contact_author_name 'Yin, Yan-Sheng'
_publ_section_title
;<i>catena</i>-Poly[[[(2,2'-bipyridyl-\k^2^<i>N</i>,<i>N</i>')zinc(II)]-\m~3~-(5-hydroxyisophthalato-\k^4^<i>O</i>,<i>O</i>':<i>O</i>'':<i>O</i>''')]
 monohydrate]
;
_journal_coeditor_code HY2097
_journal_date_accepted 2007-11-16
_journal_date_recd_electronic 2007-10-24
_journal_issue 12
_journal_name_full 'Acta Crystallographica Section E'
_journal_page_first m3117
_journal_page_last m3118
_journal_paper_category QM
_journal_paper_doi 10.1107/S1600536807059880
_journal_volume 63
_journal_year 2007
_chemical_formula_iupac '[Zn (C8 H4 O5) (C10 H8 N2)] , H2 O'
_chemical_formula_moiety 'C18 H14 N2 O6 Zn'
_chemical_formula_sum 'C18 H14 N2 O6 Zn'
_chemical_formula_weight 419.68
_chemical_name_systematic
;
catena-Poly[[(2,2'-bipyridyl-\k^2^N,N')zinc(II)]-\m~3~-
(5-hydroxyisophthalato-\k^4^O,O':O'':O''') monohydrate]
;
_space_group_IT_number 13
_symmetry_cell_setting monoclinic
_symmetry_space_group_name_Hall '-P 2yac'
_symmetry_space_group_name_H-M 'P 1 2/n 1'
_atom_sites_solution_hydrogens geom
_atom_sites_solution_primary direct
_atom_sites_solution_secondary difmap
_audit_creation_method SHELXL97
_cell_angle_alpha 90.00
_cell_angle_beta 103.650(14)
_cell_angle_gamma 90.00
_cell_formula_units_Z 4
_cell_length_a 8.777(2)
_cell_length_b 10.9763(16)
_cell_length_c 17.981(3)
_cell_measurement_reflns_used 3685
_cell_measurement_temperature 293(2)
_cell_measurement_theta_max 22.36
_cell_measurement_theta_min 2.47
_cell_volume 1683.3(5)
_computing_cell_refinement 'SAINT (Bruker, 2001)'
_computing_data_collection 'SMART (Bruker, 2001)'
_computing_data_reduction 'SAINT (Bruker, 2001)'
_computing_molecular_graphics 'SHELXTL (Bruker, 2001)'
_computing_publication_material 'SHELXTL (Bruker, 2001)'
_computing_structure_refinement 'SHELXL97 (Sheldrick, 1997)'
_computing_structure_solution 'SHELXS97 (Sheldrick, 1997)'
_diffrn_ambient_temperature 293(2)
_diffrn_measured_fraction_theta_full 1.000
_diffrn_measured_fraction_theta_max 1.000
_diffrn_measurement_device_type 'Bruker SMART APEX CCD area-detector'
_diffrn_measurement_method '\f and \w'
_diffrn_radiation_monochromator graphite
_diffrn_radiation_source 'fine-focus sealed tube'
_diffrn_radiation_type MoK\a
_diffrn_radiation_wavelength 0.71073
_diffrn_reflns_av_R_equivalents 0.0272
_diffrn_reflns_av_sigmaI/netI 0.0504
_diffrn_reflns_limit_h_max 1
_diffrn_reflns_limit_h_min -11
_diffrn_reflns_limit_k_max 14
_diffrn_reflns_limit_k_min -1
_diffrn_reflns_limit_l_max 23
_diffrn_reflns_limit_l_min -23
_diffrn_reflns_number 5111
_diffrn_reflns_theta_full 27.49
_diffrn_reflns_theta_max 27.49
_diffrn_reflns_theta_min 1.86
_exptl_absorpt_coefficient_mu 1.499
_exptl_absorpt_correction_T_max 0.7196
_exptl_absorpt_correction_T_min 0.6077
_exptl_absorpt_correction_type multi-scan
_exptl_absorpt_process_details '(SADABS; Sheldrick, 1996)'
_exptl_crystal_colour colourless
_exptl_crystal_density_diffrn 1.656
_exptl_crystal_density_method 'not measured'
_exptl_crystal_description block
_exptl_crystal_F_000 856
_exptl_crystal_size_max 0.37
_exptl_crystal_size_mid 0.32
_exptl_crystal_size_min 0.23
_refine_diff_density_max 0.431
_refine_diff_density_min -0.718
_refine_ls_extinction_method none
_refine_ls_goodness_of_fit_ref 1.018
_refine_ls_hydrogen_treatment mixed
_refine_ls_matrix_type full
_refine_ls_number_parameters 250
_refine_ls_number_reflns 3880
_refine_ls_number_restraints 3
_refine_ls_restrained_S_all 1.018
_refine_ls_R_factor_all 0.0587
_refine_ls_R_factor_gt 0.0375
_refine_ls_shift/su_max 0.001
_refine_ls_shift/su_mean 0.000
_refine_ls_structure_factor_coef Fsqd
_refine_ls_weighting_details 'calc w = 1/[\s^2^(Fo^2^)+(0.0632P)^2^] where P=(Fo^2^+2Fc^2^)/3'
_refine_ls_weighting_scheme calc
_refine_ls_wR_factor_gt 0.0912
_refine_ls_wR_factor_ref 0.1113
_reflns_number_gt 2902
_reflns_number_total 3880
_reflns_threshold_expression I>2\s(I)
_cod_data_source_file hy2097.cif
_cod_data_source_block I
_cod_original_cell_volume 1683.4(5)
_cod_original_sg_symbol_H-M 'P 2/n'
_cod_database_code 2216581
_cod_database_fobs_code 2216581

loop_
_symmetry_equiv_pos_as_xyz
'x, y, z'
'-x+1/2, y, -z+1/2'
'-x, -y, -z'
'x-1/2, -y, z-1/2'

loop_
_atom_site_type_symbol
_atom_site_label
_atom_site_fract_x
_atom_site_fract_y
_atom_site_fract_z
_atom_site_U_iso_or_equiv
_atom_site_adp_type
_atom_site_calc_flag
_atom_site_refinement_flags
_atom_site_occupancy
Zn Zn1 0.04335(4) 0.79387(3) 0.171663(16) 0.02547(12) Uani d . 1
C C1 -0.1934(4) 0.8493(3) 0.06332(15) 0.0333(7) Uani d . 1
C C2 -0.3194(3) 0.8800(3) -0.00631(14) 0.0266(6) Uani d . 1
C C3 -0.2932(3) 0.9639(3) -0.06037(14) 0.0265(6) Uani d . 1
H H3A -0.1974 1.0041 -0.0529 0.032 Uiso calc R 1
C C4 -0.4116(3) 0.9871(2) -0.12579(14) 0.0252(6) Uani d . 1
C C5 -0.5553(3) 0.9282(3) -0.13638(15) 0.0294(6) Uani d . 1
H H5A -0.6339 0.9437 -0.1800 0.035 Uiso calc R 1
C C6 -0.5818(3) 0.8457(3) -0.08168(16) 0.0290(6) Uani d . 1
C C7 -0.4635(4) 0.8226(3) -0.01715(15) 0.0297(6) Uani d . 1
H H7A -0.4811 0.7678 0.0194 0.036 Uiso calc R 1
C C8 -0.3810(3) 1.0759(3) -0.18412(14) 0.0260(6) Uani d . 1
C C9 -0.0538(4) 0.6455(3) 0.29853(17) 0.0422(8) Uani d . 1
H H9A -0.0723 0.7214 0.3176 0.051 Uiso calc R 1
C C10 -0.0911(5) 0.5421(4) 0.33393(19) 0.0558(10) Uani d . 1
H H10A -0.1345 0.5484 0.3762 0.067 Uiso calc R 1
C C11 -0.0640(5) 0.4309(4) 0.3066(2) 0.0634(12) Uani d . 1
H H11A -0.0877 0.3604 0.3303 0.076 Uiso calc R 1
C C12 -0.0003(5) 0.4235(3) 0.2430(2) 0.0509(9) Uani d . 1
H H12A 0.0187 0.3482 0.2232 0.061 Uiso calc R 1
C C13 0.1464(4) 0.4292(3) 0.1073(2) 0.0473(8) Uani d . 1
H H13A 0.1391 0.3524 0.1280 0.057 Uiso calc R 1
C C14 0.2047(4) 0.4431(4) 0.0426(2) 0.0546(10) Uani d . 1
H H14A 0.2353 0.3751 0.0188 0.066 Uiso calc R 1
C C15 0.2171(4) 0.5564(4) 0.0140(2) 0.0510(9) Uani d . 1
H H15A 0.2572 0.5670 -0.0290 0.061 Uiso calc R 1
C C16 0.1694(4) 0.6549(3) 0.04976(17) 0.0393(7) Uani d . 1
H H16A 0.1782 0.7325 0.0303 0.047 Uiso calc R 1
C C17 0.0992(3) 0.5322(3) 0.14052(17) 0.0320(6) Uani d . 1
C C18 0.0340(4) 0.5299(3) 0.20978(17) 0.0333(7) Uani d . 1
N N1 0.0082(3) 0.6396(2) 0.23741(13) 0.0313(5) Uani d . 1
N N2 0.1105(3) 0.6432(2) 0.11174(13) 0.0297(5) Uani d . 1
O O1 -0.0610(3) 0.9002(2) 0.07345(12) 0.0420(5) Uani d . 1
O O2 -0.2190(3) 0.7718(2) 0.10882(12) 0.0491(6) Uani d . 1
O O3 -0.2652(2) 1.1432(2) -0.16680(11) 0.0359(5) Uani d . 1
O O4 -0.4802(2) 1.07902(19) -0.24867(10) 0.0329(5) Uani d . 1
O O5 -0.7167(3) 0.7825(2) -0.08941(13) 0.0432(6) Uani d . 1
H H5B -0.7905 0.8242 -0.1123 0.065 Uiso calc R 1
O O1W 0.9935(4) 0.1276(2) 0.15885(16) 0.0578(7) Uani d D 1
H H1WA 1.003(6) 0.086(3) 0.1992(13) 0.087 Uiso d D 1
H H1WB 1.014(6) 0.085(3) 0.1235(15) 0.087 Uiso d D 1

loop_
_atom_site_aniso_label
_atom_site_aniso_U_11
_atom_site_aniso_U_22
_atom_site_aniso_U_33
_atom_site_aniso_U_12
_atom_site_aniso_U_13
_atom_site_aniso_U_23
Zn1 0.03291(19) 0.02413(18) 0.01813(16) 0.00019(14) 0.00356(12) -0.00048(12)
C1 0.0404(17) 0.0369(16) 0.0210(12) 0.0125(14) 0.0042(12) -0.0026(12)
C2 0.0306(14) 0.0297(14) 0.0193(11) 0.0034(12) 0.0058(10) -0.0008(11)
C3 0.0263(13) 0.0314(14) 0.0206(11) -0.0006(12) 0.0027(10) -0.0018(11)
C4 0.0296(14) 0.0262(13) 0.0195(11) -0.0015(12) 0.0053(10) 0.0002(10)
C5 0.0307(14) 0.0337(15) 0.0216(12) 0.0005(13) 0.0018(11) 0.0021(11)
C6 0.0276(14) 0.0304(15) 0.0292(13) -0.0018(12) 0.0071(11) 0.0015(12)
C7 0.0371(16) 0.0284(14) 0.0246(12) 0.0024(13) 0.0090(12) 0.0044(11)
C8 0.0298(14) 0.0274(14) 0.0209(12) -0.0011(12) 0.0066(11) 0.0001(10)
C9 0.0488(19) 0.050(2) 0.0289(14) -0.0088(17) 0.0105(14) -0.0011(14)
C10 0.064(2) 0.071(3) 0.0339(17) -0.015(2) 0.0151(17) 0.0118(18)
C11 0.077(3) 0.054(2) 0.060(2) -0.018(2) 0.019(2) 0.023(2)
C12 0.060(2) 0.0345(18) 0.056(2) -0.0060(17) 0.0090(18) 0.0107(16)
C13 0.054(2) 0.0302(16) 0.055(2) 0.0049(16) 0.0071(17) -0.0062(15)
C14 0.053(2) 0.052(2) 0.061(2) 0.0072(19) 0.0178(19) -0.0225(19)
C15 0.051(2) 0.063(2) 0.0433(19) -0.0040(19) 0.0198(17) -0.0173(18)
C16 0.0465(19) 0.0411(18) 0.0344(15) -0.0047(16) 0.0175(14) -0.0064(14)
C17 0.0290(15) 0.0302(15) 0.0338(15) -0.0015(13) 0.0014(12) -0.0023(12)
C18 0.0325(15) 0.0300(15) 0.0336(15) -0.0038(13) 0.0002(12) 0.0010(12)
N1 0.0349(13) 0.0339(13) 0.0235(11) -0.0032(11) 0.0038(10) 0.0042(10)
N2 0.0314(13) 0.0285(12) 0.0296(12) -0.0034(11) 0.0083(10) -0.0056(10)
O1 0.0365(12) 0.0500(14) 0.0333(11) 0.0009(11) -0.0044(9) 0.0020(10)
O2 0.0505(15) 0.0616(16) 0.0317(11) 0.0056(13) 0.0029(10) 0.0201(11)
O3 0.0363(11) 0.0440(12) 0.0266(10) -0.0162(10) 0.0062(9) 0.0010(9)
O4 0.0380(11) 0.0356(11) 0.0211(9) -0.0060(9) -0.0009(8) 0.0071(8)
O5 0.0322(12) 0.0487(14) 0.0468(13) -0.0086(11) 0.0057(10) 0.0143(11)
O1W 0.0690(18) 0.0398(14) 0.0631(17) 0.0135(14) 0.0125(15) 0.0079(13)

loop_
_atom_type_symbol
_atom_type_description
_atom_type_scat_dispersion_real
_atom_type_scat_dispersion_imag
_atom_type_scat_source
C C 0.0033 0.0016 'International Tables Vol C Tables 4.2.6.8 and 6.1.1.4'
H H 0.0000 0.0000 'International Tables Vol C Tables 4.2.6.8 and 6.1.1.4'
N N 0.0061 0.0033 'International Tables Vol C Tables 4.2.6.8 and 6.1.1.4'
O O 0.0106 0.0060 'International Tables Vol C Tables 4.2.6.8 and 6.1.1.4'
Zn Zn 0.2839 1.4301 'International Tables Vol C Tables 4.2.6.8 and 6.1.1.4'

loop_
_geom_angle_atom_site_label_1
_geom_angle_atom_site_label_2
_geom_angle_atom_site_label_3
_geom_angle_site_symmetry_1
_geom_angle_site_symmetry_3
_geom_angle
_geom_angle_publ_flag
O4 Zn1 O3 4_676 3_575 93.05(8) yes
O4 Zn1 N1 4_676 . 95.83(9) y
O3 Zn1 N1 3_575 . 123.06(9) y
O4 Zn1 N2 4_676 . 165.77(8) y
O3 Zn1 N2 3_575 . 82.17(9) yes
N1 Zn1 N2 . . 75.95(10) y
O4 Zn1 O1 4_676 . 96.42(9) yes
O3 Zn1 O1 3_575 . 90.39(9) yes
N1 Zn1 O1 . . 143.52(9) y
N2 Zn1 O1 . . 97.00(9) y
O4 Zn1 O2 4_676 . 99.15(9) yes
O3 Zn1 O2 3_575 . 147.19(8) yes
N1 Zn1 O2 . . 86.00(9) y
N2 Zn1 O2 . . 91.94(9) y
O1 Zn1 O2 . . 58.17(8) yes
O4 Zn1 C1 4_676 . 99.93(9) ?
O3 Zn1 C1 3_575 . 119.10(9) ?
N1 Zn1 C1 . . 114.40(10) ?
N2 Zn1 C1 . . 94.09(9) ?
O1 Zn1 C1 . . 29.40(9) ?
O2 Zn1 C1 . . 28.80(9) ?
O2 C1 O1 . . 120.9(3) ?
O2 C1 C2 . . 119.5(3) ?
O1 C1 C2 . . 119.6(3) ?
O2 C1 Zn1 . . 64.87(17) ?
O1 C1 Zn1 . . 56.11(15) ?
C2 C1 Zn1 . . 173.3(2) ?
C7 C2 C3 . . 119.8(2) ?
C7 C2 C1 . . 119.0(3) ?
C3 C2 C1 . . 121.2(3) ?
C4 C3 C2 . . 119.6(3) ?
C4 C3 H3A . . 120.2 ?
C2 C3 H3A . . 120.2 ?
C5 C4 C3 . . 120.1(2) ?
C5 C4 C8 . . 120.8(2) ?
C3 C4 C8 . . 119.1(2) ?
C4 C5 C6 . . 120.1(2) ?
C4 C5 H5A . . 119.9 ?
C6 C5 H5A . . 119.9 ?
O5 C6 C7 . . 117.2(3) ?
O5 C6 C5 . . 123.3(3) ?
C7 C6 C5 . . 119.5(3) ?
C2 C7 C6 . . 120.9(3) ?
C2 C7 H7A . . 119.5 ?
C6 C7 H7A . . 119.5 ?
O3 C8 O4 . . 123.9(3) ?
O3 C8 C4 . . 118.9(2) ?
O4 C8 C4 . . 117.2(2) ?
N1 C9 C10 . . 121.7(3) ?
N1 C9 H9A . . 119.1 ?
C10 C9 H9A . . 119.1 ?
C11 C10 C9 . . 119.5(3) ?
C11 C10 H10A . . 120.2 ?
C9 C10 H10A . . 120.2 ?
C10 C11 C12 . . 119.3(3) ?
C10 C11 H11A . . 120.4 ?
C12 C11 H11A . . 120.4 ?
C18 C12 C11 . . 118.6(4) ?
C18 C12 H12A . . 120.7 ?
C11 C12 H12A . . 120.7 ?
C17 C13 C14 . . 118.6(3) ?
C17 C13 H13A . . 120.7 ?
C14 C13 H13A . . 120.7 ?
C15 C14 C13 . . 119.7(3) ?
C15 C14 H14A . . 120.1 ?
C13 C14 H14A . . 120.1 ?
C14 C15 C16 . . 118.9(3) ?
C14 C15 H15A . . 120.5 ?
C16 C15 H15A . . 120.5 ?
N2 C16 C15 . . 122.2(3) ?
N2 C16 H16A . . 118.9 ?
C15 C16 H16A . . 118.9 ?
N2 C17 C13 . . 121.3(3) ?
N2 C17 C18 . . 114.7(3) ?
C13 C17 C18 . . 124.0(3) ?
N1 C18 C12 . . 121.8(3) ?
N1 C18 C17 . . 115.2(3) ?
C12 C18 C17 . . 123.0(3) ?
C9 N1 C18 . . 119.0(3) ?
C9 N1 Zn1 . . 123.9(2) ?
C18 N1 Zn1 . . 116.67(19) ?
C17 N2 C16 . . 119.2(3) ?
C17 N2 Zn1 . . 117.20(19) ?
C16 N2 Zn1 . . 123.5(2) ?
C1 O1 Zn1 . . 94.49(18) ?
C1 O2 Zn1 . . 86.3(2) ?
C8 O3 Zn1 . 3_575 155.2(2) ?
C8 O4 Zn1 . 4_575 119.67(18) ?
C6 O5 H5B . . 109.5 ?
H1WA O1W H1WB . . 111(3) ?

loop_
_geom_bond_atom_site_label_1
_geom_bond_atom_site_label_2
_geom_bond_site_symmetry_2
_geom_bond_distance
_geom_bond_publ_flag
Zn1 O4 4_676 2.0449(19) yes
Zn1 O3 3_575 2.087(2) y
Zn1 N1 . 2.129(2) yes
Zn1 N2 . 2.131(2) yes
Zn1 O1 . 2.135(2) yes
Zn1 O2 . 2.326(3) yes
C1 O2 . 1.237(4) ?
C1 O1 . 1.263(4) ?
C1 C2 . 1.500(4) ?
C2 C7 . 1.385(4) ?
C2 C3 . 1.397(4) ?
C3 C4 . 1.397(4) ?
C3 H3A . 0.9300 ?
C4 C5 . 1.390(4) ?
C4 C8 . 1.502(4) ?
C5 C6 . 1.396(4) ?
C5 H5A . 0.9300 ?
C6 O5 . 1.351(4) ?
C6 C7 . 1.386(4) ?
C7 H7A . 0.9300 ?
C8 O3 . 1.235(3) ?
C8 O4 . 1.277(3) ?
C9 N1 . 1.338(4) ?
C9 C10 . 1.378(5) ?
C9 H9A . 0.9300 ?
C10 C11 . 1.357(6) ?
C10 H10A . 0.9300 ?
C11 C12 . 1.390(6) ?
C11 H11A . 0.9300 ?
C12 C18 . 1.377(4) ?
C12 H12A . 0.9300 ?
C13 C17 . 1.387(4) ?
C13 C14 . 1.386(5) ?
C13 H13A . 0.9300 ?
C14 C15 . 1.360(6) ?
C14 H14A . 0.9300 ?
C15 C16 . 1.373(5) ?
C15 H15A . 0.9300 ?
C16 N2 . 1.341(4) ?
C16 H16A . 0.9300 ?
C17 N2 . 1.337(4) ?
C17 C18 . 1.489(4) ?
C18 N1 . 1.342(4) ?
O3 Zn1 3_575 2.087(2) ?
O4 Zn1 4_575 2.0449(19) ?
O5 H5B . 0.8200 ?
O1W H1WA . 0.85(3) ?
O1W H1WB . 0.85(3) ?

loop_
_geom_hbond_atom_site_label_D
_geom_hbond_atom_site_label_H
_geom_hbond_atom_site_label_A
_geom_hbond_site_symmetry_A
_geom_hbond_distance_DH
_geom_hbond_distance_HA
_geom_hbond_distance_DA
_geom_hbond_angle_DHA
_geom_hbond_publ_flag
O5 H5B O1W 3_565 0.82 1.86 2.646(4) 160.9 y
O1W H1WA O4 4_766 0.85(3) 2.02(2) 2.790(3) 150(4) y
O1W H1WB O1 1_645 0.85(3) 2.25(3) 2.910(4) 135(4) y

loop_
_geom_torsion_atom_site_label_1
_geom_torsion_atom_site_label_2
_geom_torsion_atom_site_label_3
_geom_torsion_atom_site_label_4
_geom_torsion_site_symmetry_1
_geom_torsion_site_symmetry_4
_geom_torsion
O4 Zn1 C1 O2 4_676 . -90.96(19)
O3 Zn1 C1 O2 3_575 . 169.88(17)
N1 Zn1 C1 O2 . . 10.2(2)
N2 Zn1 C1 O2 . . 86.58(19)
O1 Zn1 C1 O2 . . -176.4(3)
O4 Zn1 C1 O1 4_676 . 85.45(18)
O3 Zn1 C1 O1 3_575 . -13.7(2)
N1 Zn1 C1 O1 . . -173.44(17)
N2 Zn1 C1 O1 . . -97.02(18)
O2 Zn1 C1 O1 . . 176.4(3)
O2 C1 C2 C7 . . 1.5(4)
O1 C1 C2 C7 . . 179.3(3)
O2 C1 C2 C3 . . -177.8(3)
O1 C1 C2 C3 . . 0.1(4)
C7 C2 C3 C4 . . -1.4(4)
C1 C2 C3 C4 . . 177.8(2)
C2 C3 C4 C5 . . 0.9(4)
C2 C3 C4 C8 . . -179.0(2)
C3 C4 C5 C6 . . 0.0(4)
C8 C4 C5 C6 . . 179.9(3)
C4 C5 C6 O5 . . -177.8(3)
C4 C5 C6 C7 . . -0.4(4)
C3 C2 C7 C6 . . 1.0(4)
C1 C2 C7 C6 . . -178.3(3)
O5 C6 C7 C2 . . 177.5(3)
C5 C6 C7 C2 . . -0.1(4)
C5 C4 C8 O3 . . 166.5(3)
C3 C4 C8 O3 . . -13.6(4)
C5 C4 C8 O4 . . -11.8(4)
C3 C4 C8 O4 . . 168.1(3)
N1 C9 C10 C11 . . 0.3(6)
C9 C10 C11 C12 . . -0.6(6)
C10 C11 C12 C18 . . 0.3(6)
C17 C13 C14 C15 . . 1.2(6)
C13 C14 C15 C16 . . -0.8(6)
C14 C15 C16 N2 . . -0.2(6)
C14 C13 C17 N2 . . -0.6(5)
C14 C13 C17 C18 . . 179.7(3)
C11 C12 C18 N1 . . 0.3(5)
C11 C12 C18 C17 . . -178.7(3)
N2 C17 C18 N1 . . -5.4(4)
C13 C17 C18 N1 . . 174.3(3)
N2 C17 C18 C12 . . 173.6(3)
C13 C17 C18 C12 . . -6.7(5)
C10 C9 N1 C18 . . 0.3(5)
C10 C9 N1 Zn1 . . 172.4(3)
C12 C18 N1 C9 . . -0.6(5)
C17 C18 N1 C9 . . 178.4(3)
C12 C18 N1 Zn1 . . -173.2(3)
C17 C18 N1 Zn1 . . 5.8(3)
O4 Zn1 N1 C9 4_676 . 16.1(3)
O3 Zn1 N1 C9 3_575 . 113.6(2)
N2 Zn1 N1 C9 . . -175.7(3)
O1 Zn1 N1 C9 . . -93.0(3)
O2 Zn1 N1 C9 . . -82.7(3)
C1 Zn1 N1 C9 . . -87.6(3)
O4 Zn1 N1 C18 4_676 . -171.7(2)
O3 Zn1 N1 C18 3_575 . -74.2(2)
N2 Zn1 N1 C18 . . -3.5(2)
O1 Zn1 N1 C18 . . 79.2(3)
O2 Zn1 N1 C18 . . 89.5(2)
C1 Zn1 N1 C18 . . 84.6(2)
C13 C17 N2 C16 . . -0.4(4)
C18 C17 N2 C16 . . 179.3(3)
C13 C17 N2 Zn1 . . -177.3(2)
C18 C17 N2 Zn1 . . 2.4(3)
C15 C16 N2 C17 . . 0.8(5)
C15 C16 N2 Zn1 . . 177.5(3)
O4 Zn1 N2 C17 4_676 . 56.3(5)
O3 Zn1 N2 C17 3_575 . 127.4(2)
N1 Zn1 N2 C17 . . 0.4(2)
O1 Zn1 N2 C17 . . -143.2(2)
O2 Zn1 N2 C17 . . -85.0(2)
C1 Zn1 N2 C17 . . -113.8(2)
O4 Zn1 N2 C16 4_676 . -120.5(4)
O3 Zn1 N2 C16 3_575 . -49.4(2)
N1 Zn1 N2 C16 . . -176.4(3)
O1 Zn1 N2 C16 . . 40.1(3)
O2 Zn1 N2 C16 . . 98.2(2)
C1 Zn1 N2 C16 . . 69.5(3)
O2 C1 O1 Zn1 . . 3.8(3)
C2 C1 O1 Zn1 . . -174.0(2)
O4 Zn1 O1 C1 4_676 . -98.84(18)
O3 Zn1 O1 C1 3_575 . 168.04(18)
N1 Zn1 O1 C1 . . 10.1(3)
N2 Zn1 O1 C1 . . 85.89(18)
O2 Zn1 O1 C1 . . -2.04(17)
O1 C1 O2 Zn1 . . -3.5(3)
C2 C1 O2 Zn1 . . 174.3(2)
O4 Zn1 O2 C1 4_676 . 93.99(18)
O3 Zn1 O2 C1 3_575 . -16.5(3)
N1 Zn1 O2 C1 . . -170.74(19)
N2 Zn1 O2 C1 . . -94.97(19)
O1 Zn1 O2 C1 . . 2.08(17)
O4 C8 O3 Zn1 . 3_575 -71.6(6)
C4 C8 O3 Zn1 . 3_575 110.2(4)
O3 C8 O4 Zn1 . 4_575 -2.8(4)
C4 C8 O4 Zn1 . 4_575 175.39(17)
